data_2023177
loop_
_publ_author_name
'N&#xe4;ther, Christian'
'Mangelsen, Sebastian'

_publ_section_title
;
 Synthesis, crystal structure and thermal properties of
 <i>catena</i>-poly[[bis-(4-methyl-pyridine)-nickel(II)]-di-&#x3bc;-thio-cyanato],
 which shows an alternating all-<i>trans</i> and
 <i>cis-cis</i>-<i>trans</i>-coordination of the
 NiS<sub>2</sub>N<sup>p</sup> <sub>2</sub>N<sup>t</sup> <sub>2</sub>
 octa-hedra (p = 4-methyl-pyridine, t = thio-cyanate).
;
_journal_coeditor_code HB8101
_journal_issue 'Pt 7'
_journal_name_full 'Acta crystallographica. Section E, Crystallographic communications'
_journal_page_first 771
_journal_page_last 776
_journal_paper_doi 10.1107/S2056989024005887
_journal_volume 80
_journal_year 2024
_chemical_formula_iupac '[Ni (N C S)2 (C6 H7 N)2]'
_chemical_formula_moiety 'C14 H14 N4 Ni S2'
_chemical_formula_sum 'C14 H14 N4 Ni S2'
_chemical_formula_weight 361.12
_chemical_name_systematic
<i>catena</i>-Poly[[bis(4-methylpyridine-\k<i>N</i>)nickel(II)]-di-\m-thiocyanato-\k^2^<i>N</i>:<i>S</i>;\k^2^<i>S</i>:<i>N</i>]
_space_group_crystal_system monoclinic
_space_group_IT_number 15
_space_group_name_Hall '-C 2yc'
_space_group_name_H-M_alt 'C 1 2/c 1'
_atom_sites_solution_hydrogens geom
_audit_creation_method
;
Olex2 1.3-ac4
(compiled 2020.03.28 svn.rd84adfe8 for Rigaku Oxford Diffraction, GUI svn.r6032)
;
_cell_angle_alpha 90
_cell_angle_beta 116.783(6)
_cell_angle_gamma 90
_cell_formula_units_Z 8
_cell_length_a 20.0352(12)
_cell_length_b 9.1536(5)
_cell_length_c 19.2268(12)
_cell_measurement_reflns_used 7998
_cell_measurement_temperature 220(2)
_cell_measurement_theta_max 28.0
_cell_measurement_theta_min 2.37
_cell_volume 3147.8(4)
_computing_cell_refinement
;
X-AREA (Stoe, 2008)
;
_computing_data_collection
;
X-AREA (Stoe, 2008)
;
_computing_data_reduction
;
X-AREA (Stoe, 2008)
;
_computing_molecular_graphics
;
DIAMOND (Brandenburg & Putz, 1999) and XP in SHELXTL-PC (Sheldrick,
2008)
;
_computing_publication_material
;
Publcif (Westrip, 2010)
;
_computing_structure_refinement
;
<i>SHELXL2016/6</i> (Sheldrick, 2015b)
;
_computing_structure_solution
;
<i>SHELXT2014/4</i> (Sheldrick, 2015a)
;
_diffrn_ambient_temperature 220.15
_diffrn_measured_fraction_theta_full 0.999
_diffrn_measured_fraction_theta_max 0.998
_diffrn_measurement_device_type 'Stoe IPDS-2'
_diffrn_measurement_method 'Omega scans'
_diffrn_radiation_type MoK\a
_diffrn_radiation_wavelength 0.71073
_diffrn_reflns_av_R_equivalents 0.0346
_diffrn_reflns_av_unetI/netI 0.0251
_diffrn_reflns_limit_h_max 26
_diffrn_reflns_limit_h_min -26
_diffrn_reflns_limit_k_max 12
_diffrn_reflns_limit_k_min -12
_diffrn_reflns_limit_l_max 25
_diffrn_reflns_limit_l_min -25
_diffrn_reflns_number 15838
_diffrn_reflns_theta_full 25.242
_diffrn_reflns_theta_max 27.996
_diffrn_reflns_theta_min 2.373
_exptl_absorpt_coefficient_mu 1.495
_exptl_absorpt_correction_T_max 0.8636
_exptl_absorpt_correction_T_min 0.6910
_exptl_absorpt_correction_type numerical
_exptl_absorpt_process_details
;
(X-Red and X-Shape; Stoe, 2008)
;
_exptl_crystal_colour green
_exptl_crystal_density_diffrn 1.524
_exptl_crystal_density_method 'not measured'
_exptl_crystal_description block
_exptl_crystal_F_000 1488
_exptl_crystal_size_max 0.16
_exptl_crystal_size_mid 0.12
_exptl_crystal_size_min 0.08
_refine_diff_density_max 0.480
_refine_diff_density_min -0.468
_refine_ls_extinction_coef 0.0034(3)
_refine_ls_extinction_expression Fc^*^=kFc[1+0.001xFc^2^\l^3^/sin(2\q)]^-1/4^
_refine_ls_extinction_method
;
<i>SHELXL2016/6</i> (Sheldrick, 2015b)
;
_refine_ls_goodness_of_fit_ref 1.028
_refine_ls_hydrogen_treatment constr
_refine_ls_matrix_type full
_refine_ls_number_parameters 195
_refine_ls_number_reflns 3805
_refine_ls_number_restraints 0
_refine_ls_restrained_S_all 1.028
_refine_ls_R_factor_all 0.0453
_refine_ls_R_factor_gt 0.0344
_refine_ls_shift/su_max 0.001
_refine_ls_shift/su_mean 0.000
_refine_ls_structure_factor_coef Fsqd
_refine_ls_weighting_details 'w=1/[\s^2^(Fo^2^)+(0.0616P)^2^+0.1916P] where P=(Fo^2^+2Fc^2^)/3'
_refine_ls_weighting_scheme calc
_refine_ls_wR_factor_gt 0.0865
_refine_ls_wR_factor_ref 0.0913
_reflns_number_gt 3113
_reflns_number_total 3805
_reflns_threshold_expression 'I > 2\s(I)'
_cod_data_source_file hb8101.cif
_cod_data_source_block I
_cod_depositor_comments 'Adding full bibliography for 2023177.cif.'
_cod_database_code 2023177
_shelx_space_group_comment
;
The symmetry employed for this shelxl refinement is uniquely defined
by the following loop, which should always be used as a source of
symmetry information in preference to the above space-group names.
They are only intended as comments.
;

loop_
_space_group_symop_operation_xyz
'x, y, z'
'-x, y, -z+1/2'
'x+1/2, y+1/2, z'
'-x+1/2, y+1/2, -z+1/2'
'-x, -y, -z'
'x, -y, z-1/2'
'-x+1/2, -y+1/2, -z'
'x+1/2, -y+1/2, z-1/2'

loop_
_atom_site_type_symbol
_atom_site_label
_atom_site_fract_x
_atom_site_fract_y
_atom_site_fract_z
_atom_site_U_iso_or_equiv
_atom_site_adp_type
_atom_site_calc_flag
_atom_site_occupancy
_atom_site_disorder_assembly
_atom_site_disorder_group
Ni Ni1 0.500000 0.49095(4) 0.250000 0.02030(11) Uani d 1 . .
Ni Ni2 0.750000 0.250000 0.500000 0.02012(11) Uani d 1 . .
S S1 0.66327(3) 0.42321(6) 0.52157(3) 0.02554(14) Uani d 1 . .
C C1 0.60061(10) 0.4565(2) 0.43118(11) 0.0199(4) Uani d 1 . .
N N1 0.55720(9) 0.4797(2) 0.36824(10) 0.0240(4) Uani d 1 . .
S S2 0.58017(3) 0.29192(7) 0.23054(3) 0.03120(15) Uani d 1 . .
C C2 0.64768(11) 0.2743(2) 0.31946(11) 0.0213(4) Uani d 1 . .
N N2 0.69454(10) 0.2631(2) 0.38228(10) 0.0256(4) Uani d 1 . .
N N11 0.57268(9) 0.6535(2) 0.24781(9) 0.0230(3) Uani d 1 . .
C C11 0.59509(11) 0.6616(2) 0.19194(11) 0.0260(4) Uani d 1 . .
H H11 0.576619 0.592325 0.151505 0.031 Uiso calc 1 . .
C C12 0.64407(12) 0.7668(2) 0.19100(12) 0.0271(4) Uani d 1 . .
H H12 0.657378 0.769083 0.149963 0.033 Uiso calc 1 . .
C C13 0.67375(11) 0.8695(2) 0.25052(12) 0.0264(4) Uani d 1 . .
C C14 0.64970(13) 0.8611(3) 0.30801(13) 0.0332(5) Uani d 1 . .
H H14 0.667379 0.928794 0.349211 0.040 Uiso calc 1 . .
C C15 0.60000(13) 0.7538(3) 0.30461(13) 0.0308(5) Uani d 1 . .
H H15 0.584526 0.750894 0.344048 0.037 Uiso calc 1 . .
C C16 0.72901(14) 0.9821(3) 0.25378(16) 0.0391(6) Uani d 1 . .
H H16A 0.758663 0.943774 0.229594 0.059 Uiso calc 1 . .
H H16B 0.761580 1.006536 0.307691 0.059 Uiso calc 1 . .
H H16C 0.702696 1.069001 0.226168 0.059 Uiso calc 1 . .
N N21 0.68081(9) 0.0707(2) 0.49738(10) 0.0246(4) Uani d 1 . .
C C21 0.70854(12) -0.0404(3) 0.54745(13) 0.0313(5) Uani d 1 . .
H H21 0.760343 -0.043195 0.579938 0.038 Uiso calc 1 . .
C C22 0.66472(13) -0.1516(3) 0.55383(13) 0.0343(5) Uani d 1 . .
H H22 0.686953 -0.227367 0.590015 0.041 Uiso calc 1 . .
C C23 0.58782(12) -0.1514(3) 0.50670(13) 0.0286(4) Uani d 1 . .
C C24 0.55988(12) -0.0385(3) 0.45291(13) 0.0298(5) Uani d 1 . .
H H24 0.508574 -0.034966 0.418356 0.036 Uiso calc 1 . .
C C25 0.60707(11) 0.0684(3) 0.44994(12) 0.0277(4) Uani d 1 . .
H H25 0.586557 0.143308 0.412862 0.033 Uiso calc 1 . .
C C26 0.53820(14) -0.2658(3) 0.51501(16) 0.0367(5) Uani d 1 . .
H H26A 0.548385 -0.359533 0.498245 0.055 Uiso calc 1 . .
H H26B 0.486273 -0.239712 0.483032 0.055 Uiso calc 1 . .
H H26C 0.547883 -0.272090 0.569101 0.055 Uiso calc 1 . .

loop_
_atom_site_aniso_label
_atom_site_aniso_U_11
_atom_site_aniso_U_22
_atom_site_aniso_U_33
_atom_site_aniso_U_12
_atom_site_aniso_U_13
_atom_site_aniso_U_23
Ni1 0.01658(17) 0.0244(2) 0.01412(17) 0.000 0.00174(13) 0.000
Ni2 0.01671(17) 0.0250(2) 0.01461(17) 0.00380(13) 0.00348(13) 0.00186(12)
S1 0.0231(2) 0.0337(3) 0.0144(2) 0.00884(19) 0.00373(17) 0.00084(18)
C1 0.0179(8) 0.0198(9) 0.0215(9) 0.0000(7) 0.0084(7) -0.0027(7)
N1 0.0205(7) 0.0295(10) 0.0168(8) 0.0044(6) 0.0039(6) 0.0002(6)
S2 0.0295(3) 0.0368(3) 0.0162(2) 0.0087(2) 0.00049(19) -0.00435(19)
C2 0.0220(8) 0.0213(10) 0.0218(9) 0.0017(7) 0.0109(7) -0.0009(7)
N2 0.0235(8) 0.0316(10) 0.0179(8) 0.0068(7) 0.0060(6) 0.0016(6)
N11 0.0201(7) 0.0262(9) 0.0215(7) -0.0024(6) 0.0084(6) -0.0045(6)
C11 0.0241(9) 0.0308(11) 0.0211(9) -0.0018(8) 0.0085(7) -0.0070(8)
C12 0.0280(9) 0.0313(11) 0.0254(10) -0.0007(8) 0.0149(8) -0.0028(8)
C13 0.0229(9) 0.0270(11) 0.0296(10) -0.0005(8) 0.0121(8) -0.0025(8)
C14 0.0373(11) 0.0352(13) 0.0303(10) -0.0109(10) 0.0182(9) -0.0137(9)
C15 0.0354(11) 0.0333(12) 0.0284(10) -0.0082(9) 0.0187(9) -0.0121(8)
C16 0.0417(13) 0.0357(14) 0.0477(15) -0.0113(10) 0.0272(12) -0.0077(10)
N21 0.0210(7) 0.0274(10) 0.0236(8) 0.0025(6) 0.0084(6) 0.0006(6)
C21 0.0234(9) 0.0334(12) 0.0304(11) 0.0012(9) 0.0062(8) 0.0051(9)
C22 0.0353(11) 0.0305(12) 0.0308(11) 0.0021(9) 0.0091(9) 0.0054(9)
C23 0.0318(10) 0.0273(11) 0.0308(10) -0.0014(8) 0.0177(8) -0.0071(8)
C24 0.0224(9) 0.0336(12) 0.0316(11) 0.0018(8) 0.0105(8) -0.0036(9)
C25 0.0232(9) 0.0317(12) 0.0261(10) 0.0037(8) 0.0094(8) 0.0006(8)
C26 0.0397(12) 0.0333(13) 0.0450(13) -0.0061(10) 0.0260(11) -0.0074(10)

loop_
_atom_type_symbol
_atom_type_description
_atom_type_scat_dispersion_real
_atom_type_scat_dispersion_imag
_atom_type_scat_source
C C 0.0033 0.0016 'International Tables Vol C Tables 4.2.6.8 and 6.1.1.4'
H H 0.0000 0.0000 'International Tables Vol C Tables 4.2.6.8 and 6.1.1.4'
N N 0.0061 0.0033 'International Tables Vol C Tables 4.2.6.8 and 6.1.1.4'
Ni Ni 0.3393 1.1124 'International Tables Vol C Tables 4.2.6.8 and 6.1.1.4'
S S 0.1246 0.1234 'International Tables Vol C Tables 4.2.6.8 and 6.1.1.4'

loop_
_geom_angle_atom_site_label_1
_geom_angle_atom_site_label_2
_geom_angle_atom_site_label_3
_geom_angle_site_symmetry_1
_geom_angle_site_symmetry_3
_geom_angle
_geom_angle_publ_flag
N1 Ni1 N1 . 2_655 174.18(10) y
N1 Ni1 S2 2_655 . 82.84(5) ?
N1 Ni1 S2 . 2_655 82.84(5) ?
N1 Ni1 S2 2_655 2_655 93.01(5) ?
N1 Ni1 S2 . . 93.01(5) ?
N1 Ni1 N11 . 2_655 93.45(7) ?
N1 Ni1 N11 2_655 2_655 90.68(7) ?
N1 Ni1 N11 . . 90.68(7) ?
N1 Ni1 N11 2_655 . 93.45(7) ?
S2 Ni1 S2 . 2_655 89.50(3) y
N11 Ni1 S2 2_655 2_655 90.86(5) ?
N11 Ni1 S2 . . 90.85(5) ?
N11 Ni1 S2 2_655 . 173.52(5) ?
N11 Ni1 S2 . 2_655 173.52(5) ?
N11 Ni1 N11 . 2_655 89.52(9) y
S1 Ni2 S1 . 7_656 180.0 y
N2 Ni2 S1 . 7_656 85.71(5) ?
N2 Ni2 S1 7_656 . 85.71(5) ?
N2 Ni2 S1 . . 94.29(5) ?
N2 Ni2 S1 7_656 7_656 94.29(5) ?
N2 Ni2 N2 . 7_656 180.0 y
N2 Ni2 N21 7_656 . 90.24(7) ?
N2 Ni2 N21 . 7_656 90.23(7) ?
N2 Ni2 N21 . . 89.76(7) ?
N2 Ni2 N21 7_656 7_656 89.77(7) ?
N21 Ni2 S1 7_656 7_656 89.95(5) ?
N21 Ni2 S1 7_656 . 90.05(5) ?
N21 Ni2 S1 . 7_656 90.05(5) ?
N21 Ni2 S1 . . 89.95(5) ?
N21 Ni2 N21 . 7_656 180.0 y
C1 S1 Ni2 . . 101.33(7) ?
N1 C1 S1 . . 179.8(2) ?
C1 N1 Ni1 . . 164.70(17) ?
C2 S2 Ni1 . . 101.18(7) ?
N2 C2 S2 . . 179.1(2) ?
C2 N2 Ni2 . . 162.45(17) ?
C11 N11 Ni1 . . 122.82(14) ?
C11 N11 C15 . . 117.01(18) ?
C15 N11 Ni1 . . 120.16(14) ?
N11 C11 H11 . . 118.5 ?
N11 C11 C12 . . 123.06(19) ?
C12 C11 H11 . . 118.5 ?
C11 C12 H12 . . 119.9 ?
C11 C12 C13 . . 120.2(2) ?
C13 C12 H12 . . 119.9 ?
C12 C13 C14 . . 116.3(2) ?
C12 C13 C16 . . 122.4(2) ?
C14 C13 C16 . . 121.3(2) ?
C13 C14 H14 . . 119.9 ?
C15 C14 C13 . . 120.1(2) ?
C15 C14 H14 . . 119.9 ?
N11 C15 C14 . . 123.2(2) ?
N11 C15 H15 . . 118.4 ?
C14 C15 H15 . . 118.4 ?
C13 C16 H16A . . 109.5 ?
C13 C16 H16B . . 109.5 ?
C13 C16 H16C . . 109.5 ?
H16A C16 H16B . . 109.5 ?
H16A C16 H16C . . 109.5 ?
H16B C16 H16C . . 109.5 ?
C21 N21 Ni2 . . 120.87(14) ?
C21 N21 C25 . . 116.78(19) ?
C25 N21 Ni2 . . 122.18(15) ?
N21 C21 H21 . . 118.4 ?
N21 C21 C22 . . 123.25(19) ?
C22 C21 H21 . . 118.4 ?
C21 C22 H22 . . 120.0 ?
C21 C22 C23 . . 120.1(2) ?
C23 C22 H22 . . 120.0 ?
C22 C23 C26 . . 121.4(2) ?
C24 C23 C22 . . 116.3(2) ?
C24 C23 C26 . . 122.3(2) ?
C23 C24 H24 . . 119.8 ?
C25 C24 C23 . . 120.31(19) ?
C25 C24 H24 . . 119.8 ?
N21 C25 C24 . . 123.2(2) ?
N21 C25 H25 . . 118.4 ?
C24 C25 H25 . . 118.4 ?
C23 C26 H26A . . 109.5 ?
C23 C26 H26B . . 109.5 ?
C23 C26 H26C . . 109.5 ?
H26A C26 H26B . . 109.5 ?
H26A C26 H26C . . 109.5 ?
H26B C26 H26C . . 109.5 ?

loop_
_geom_bond_atom_site_label_1
_geom_bond_atom_site_label_2
_geom_bond_site_symmetry_2
_geom_bond_distance
_geom_bond_publ_flag
Ni1 N1 . 2.0358(17) y
Ni1 N1 2_655 2.0358(17) n
Ni1 S2 2_655 2.5653(6) n
Ni1 S2 . 2.5653(6) y
Ni1 N11 2_655 2.0955(17) n
Ni1 N11 . 2.0956(18) y
Ni2 S1 7_656 2.5208(5) n
Ni2 S1 . 2.5208(5) y
Ni2 N2 . 2.0261(17) y
Ni2 N2 7_656 2.0262(17) n
Ni2 N21 . 2.1345(18) y
Ni2 N21 7_656 2.1345(18) n
S1 C1 . 1.6501(19) ?
C1 N1 . 1.148(3) ?
S2 C2 . 1.6414(19) ?
C2 N2 . 1.153(3) ?
N11 C11 . 1.340(3) ?
N11 C15 . 1.340(3) ?
C11 H11 . 0.9400 ?
C11 C12 . 1.381(3) ?
C12 H12 . 0.9400 ?
C12 C13 . 1.390(3) ?
C13 C14 . 1.393(3) ?
C13 C16 . 1.493(3) ?
C14 H14 . 0.9400 ?
C14 C15 . 1.379(3) ?
C15 H15 . 0.9400 ?
C16 H16A . 0.9700 ?
C16 H16B . 0.9700 ?
C16 H16C . 0.9700 ?
N21 C21 . 1.337(3) ?
N21 C25 . 1.342(3) ?
C21 H21 . 0.9400 ?
C21 C22 . 1.385(3) ?
C22 H22 . 0.9400 ?
C22 C23 . 1.392(3) ?
C23 C24 . 1.389(3) ?
C23 C26 . 1.501(3) ?
C24 H24 . 0.9400 ?
C24 C25 . 1.380(3) ?
C25 H25 . 0.9400 ?
C26 H26A . 0.9700 ?
C26 H26B . 0.9700 ?
C26 H26C . 0.9700 ?

loop_
_geom_torsion_atom_site_label_1
_geom_torsion_atom_site_label_2
_geom_torsion_atom_site_label_3
_geom_torsion_atom_site_label_4
_geom_torsion_site_symmetry_1
_geom_torsion_site_symmetry_2
_geom_torsion_site_symmetry_3
_geom_torsion_site_symmetry_4
_geom_torsion
_geom_torsion_publ_flag
Ni1 N11 C11 C12 . . . . -178.77(16) ?
Ni1 N11 C15 C14 . . . . 178.07(19) ?
Ni2 N21 C21 C22 . . . . 173.01(19) ?
Ni2 N21 C25 C24 . . . . -172.91(17) ?
N11 C11 C12 C13 . . . . 1.2(3) ?
C11 N11 C15 C14 . . . . -0.8(3) ?
C11 C12 C13 C14 . . . . -1.7(3) ?
C11 C12 C13 C16 . . . . 177.7(2) ?
C12 C13 C14 C15 . . . . 1.0(3) ?
C13 C14 C15 N11 . . . . 0.2(4) ?
C15 N11 C11 C12 . . . . 0.0(3) ?
C16 C13 C14 C15 . . . . -178.4(2) ?
N21 C21 C22 C23 . . . . 0.0(4) ?
C21 N21 C25 C24 . . . . 2.4(3) ?
C21 C22 C23 C24 . . . . 2.3(3) ?
C21 C22 C23 C26 . . . . -176.7(2) ?
C22 C23 C24 C25 . . . . -2.2(3) ?
C23 C24 C25 N21 . . . . -0.1(4) ?
C25 N21 C21 C22 . . . . -2.4(3) ?
C26 C23 C24 C25 . . . . 176.8(2) ?
